data_7030946
loop_
_publ_author_name
'Lestari, Witri Wahyu'
'Streit, Huayna Cerqueira'
'L\"onnecke, Peter'
'Wickleder, Claudia'
'Hey-Hawkins, Evamarie'

_publ_section_title
;
 Synthesis, structure and luminescence properties of a cadmium(ii)-based
 coordination polymer with
 (S)-4,4'-bis(4-carboxyphenyl)-2,2'-bis(diphenylphosphinoyl)-1,1'-binaphthyl
 as chiral linker.
;
_journal_issue 22
_journal_name_full 'Dalton transactions (Cambridge, England : 2003)'
_journal_page_first 8188
_journal_page_last 8195
_journal_paper_doi 10.1039/c3dt53543f
_journal_volume 43
_journal_year 2014
_chemical_absolute_configuration rmad
_chemical_formula_sum 'C170 H204 Cd2 N18 O31 P4'
_chemical_formula_weight 3344.19
_chemical_name_systematic
;
 ?
;
_space_group_IT_number 5
_symmetry_cell_setting monoclinic
_symmetry_space_group_name_Hall 'C 2y'
_symmetry_space_group_name_H-M 'C 1 2 1'
_atom_sites_solution_hydrogens geom
_atom_sites_solution_primary direct
_atom_sites_solution_secondary difmap
_audit_conform_dict_location ftp://ftp.iucr.org/pub/cif_core.dic
_audit_conform_dict_name cif_core.dic
_audit_conform_dict_version 2.4
_audit_creation_date 2014-01-21T17:44:36-00:00
_audit_creation_method 'WinGX routine CIF_UPDATE'
_cell_angle_alpha 90
_cell_angle_beta 91.867(2)
_cell_angle_gamma 90
_cell_formula_units_Z 4
_cell_length_a 32.8047(8)
_cell_length_b 16.8286(5)
_cell_length_c 31.6834(8)
_cell_measurement_reflns_used 13841
_cell_measurement_temperature 130(2)
_cell_measurement_theta_max 51.3708
_cell_measurement_theta_min 2.9491
_cell_volume 17481.8(8)
_computing_cell_refinement
;
        CrysAlisPro, Agilent Technologies,
        Version 1.171.35.11 (release 16-05-2011 CrysAlis171 .NET)
        (compiled May 16 2011,17:55:39)
;
_computing_data_collection
;
        CrysAlisPro, Agilent Technologies,
        Version 1.171.35.11 (release 16-05-2011 CrysAlis171 .NET)
        (compiled May 16 2011,17:55:39)
;
_computing_data_reduction
;
        CrysAlisPro, Agilent Technologies,
        Version 1.171.35.11 (release 16-05-2011 CrysAlis171 .NET)
        (compiled May 16 2011,17:55:39)
;
_computing_molecular_graphics
;
 ORTEP3 for Windows
 L. J. Farrugia, J. Appl. Crystallogr. 1997, 30, 565.
;
_computing_publication_material
;
 WINGX
 L.J. Farrugia,
 J. Appl. Cryst., 1999, 32, 837-838.
;
_computing_structure_refinement 'SHELXL-97 (Sheldrick, 2008)'
_computing_structure_solution
;
 SIR92
 A. Altomare, G. Cascarano, C. Giacovazzo and A. Guagliardi,
 J. Appl. Crystallogr. 1993, 26, 343-350.
;
_diffrn_ambient_temperature 130(2)
_diffrn_detector_area_resol_mean 16.356
_diffrn_measured_fraction_theta_full 0.999
_diffrn_measured_fraction_theta_max 0.999
_diffrn_measurement_device_type 'Xcalibur, Sapphire3, Gemini'
_diffrn_measurement_method '\w scans'
_diffrn_orient_matrix_UB_11 0.0203817
_diffrn_orient_matrix_UB_12 0.0401791
_diffrn_orient_matrix_UB_13 -0.0375759
_diffrn_orient_matrix_UB_21 -0.0279076
_diffrn_orient_matrix_UB_22 0.0728952
_diffrn_orient_matrix_UB_23 0.0047655
_diffrn_orient_matrix_UB_31 0.0317973
_diffrn_orient_matrix_UB_32 0.0380772
_diffrn_orient_matrix_UB_33 0.0305839
_diffrn_radiation_monochromator graphite
_diffrn_radiation_type CuK\a
_diffrn_radiation_wavelength 1.54184
_diffrn_reflns_av_R_equivalents 0.0393
_diffrn_reflns_av_unetI/netI 0.0621
_diffrn_reflns_limit_h_max 31
_diffrn_reflns_limit_h_min -32
_diffrn_reflns_limit_k_max 16
_diffrn_reflns_limit_k_min -16
_diffrn_reflns_limit_l_max 31
_diffrn_reflns_limit_l_min -29
_diffrn_reflns_number 48559
_diffrn_reflns_theta_full 50.44
_diffrn_reflns_theta_max 50.44
_diffrn_reflns_theta_min 2.95
_exptl_absorpt_coefficient_mu 2.894
_exptl_absorpt_correction_T_max 1
_exptl_absorpt_correction_T_min 0.55818
_exptl_absorpt_correction_type multi-scan
_exptl_absorpt_process_details
;
        CrysAlisPro, Agilent Technologies,
        Version 1.171.35.11 (release 16-05-2011 CrysAlis171 .NET)
        (compiled May 16 2011,17:55:39)
        Empirical absorption correction using spherical harmonics,
 implemented in SCALE3 ABSPACK scaling algorithm.
;
_exptl_crystal_colour colorless
_exptl_crystal_density_diffrn 1.271
_exptl_crystal_density_method 'not measured'
_exptl_crystal_description platelet
_exptl_crystal_F_000 7016
_exptl_crystal_size_max 0.5
_exptl_crystal_size_mid 0.2
_exptl_crystal_size_min 0.05
_platon_squeeze_details
;
It was possible to describe one water and eight dmf molecules of the 
asymmetric unit. With the exception of water, these solvent molecules 
are isotropically refined. 
All other solvent molecules were found to be extremely disordered and 
poor defined. The hkl file was corrected for these disordered solvent 
molecules by using the program SQUEEZE. 
The total SQUEEZE electron count reveal 1586 electrons for a volume of
5924 A^3^ (Voids smaller than 50 A^3^ were not taken into account). 
From this electron count we suggest to removed 40 dmf molecules for
the unit cell, i.e. 10 dmf molecules of the asymmetric unit.
(1586 electrons divided by 40 electrons of one dmf molecule) with a 
molecular volume of approximately 148 A ^3^.
The reported volume for one dmf-molecule is 102 A^3^ (J. Chem. Soc. Perkin
Transaction 2, 2000, 393), but the volume demand of highly disordered 
molecules is expected to be greater than 102 A^3^. 
The calculated molecular volume of 148 A^3^ is also in accordance with 
our results from comparable structure determinations.
;
_refine_diff_density_max 0.786
_refine_diff_density_min -0.436
_refine_diff_density_rms 0.065
_refine_ls_abs_structure_details 'Flack H D (1983), Acta Cryst. A39, 876-881'
_refine_ls_abs_structure_Flack 0.009(6)
_refine_ls_extinction_method none
_refine_ls_goodness_of_fit_ref 1
_refine_ls_hydrogen_treatment constr
_refine_ls_matrix_type full
_refine_ls_number_parameters 1360
_refine_ls_number_reflns 18286
_refine_ls_number_restraints 181
_refine_ls_restrained_S_all 1.004
_refine_ls_R_factor_all 0.0763
_refine_ls_R_factor_gt 0.0604
_refine_ls_shift/su_max 0.001
_refine_ls_shift/su_mean 0
_refine_ls_structure_factor_coef Fsqd
_refine_ls_weighting_details 'calc w=1/[\s^2^(Fo^2^)+(0.1146P)^2^+0.0000P] where P=(Fo^2^+2Fc^2^)/3'
_refine_ls_weighting_scheme calc
_refine_ls_wR_factor_gt 0.1578
_refine_ls_wR_factor_ref 0.1692
_reflns_number_gt 14550
_reflns_number_total 18286
_reflns_threshold_expression >2\s(I)
_cod_data_source_file c3dt53543f2.cif
_cod_data_source_block x1308fin
_cod_depositor_comments
;
The following automatic conversions were performed:

'_symmetry_cell_setting' value 'Monoclinic' changed to 'monoclinic'
according to
/usr/data/users/saulius/crontab/automatic-downloads/rss-feeds/RSC/lib/dictionaries/cif_core.dic
dictionary named 'cif_core.dic' version 2.4.2 from 2011-04-26.

Automatic conversion script
Id: cif_fix_values 2281 2013-09-26 08:29:07Z andrius 
;
_cod_original_sg_symbol_H-M C2
_cod_database_code 7030946

loop_
_symmetry_equiv_pos_as_xyz
'x, y, z'
'-x, y, -z'
'x+1/2, y+1/2, z'
'-x+1/2, y+1/2, -z'

loop_
_atom_site_label
_atom_site_type_symbol
_atom_site_fract_x
_atom_site_fract_y
_atom_site_fract_z
_atom_site_U_iso_or_equiv
_atom_site_adp_type
_atom_site_occupancy
_atom_site_symmetry_multiplicity
_atom_site_calc_flag
_atom_site_refinement_flags
Cd1 Cd 0.590032(16) 0.33988(3) 0.913326(16) 0.05222(19) Uani 1 1 d .
Cd2 Cd 0.357569(18) 0.35993(4) 0.643308(19) 0.0666(2) Uani 1 1 d .
P1 P 0.56972(7) 0.54003(14) 0.91218(7) 0.0505(6) Uani 1 1 d .
P2 P 0.68113(7) 0.44968(13) 0.88383(7) 0.0487(6) Uani 1 1 d .
P3 P 0.38203(7) 0.17278(17) 0.58447(7) 0.0635(7) Uani 1 1 d .
P4 P 0.32186(7) 0.18951(14) 0.69373(7) 0.0513(6) Uani 1 1 d .
O1 O 0.55875(15) 0.4546(3) 0.92234(15) 0.0486(14) Uani 1 1 d .
O2 O 0.63946(16) 0.4239(3) 0.89598(16) 0.0502(14) Uani 1 1 d .
O3 O 0.4194(2) 0.4402(5) 0.6473(2) 0.092(2) Uani 1 1 d .
O4 O 0.41089(17) 0.3473(5) 0.69137(19) 0.0782(18) Uani 1 1 d .
O5 O 0.88258(17) 0.8261(4) 1.01989(16) 0.0599(16) Uani 1 1 d .
O6 O 0.86274(18) 0.7409(3) 1.06816(19) 0.0609(16) Uani 1 1 d .
O7 O 0.36494(16) 0.2446(4) 0.60531(17) 0.0589(16) Uani 1 1 d .
O8 O 0.32661(17) 0.2759(3) 0.68740(15) 0.0565(15) Uani 1 1 d .
O9 O 0.1551(2) -0.0799(4) 0.4227(2) 0.081(2) Uani 1 1 d .
O10 O 0.2083(2) -0.1210(4) 0.3910(2) 0.077(2) Uani 1 1 d .
O11 O 0.5316(2) 0.2718(4) 0.8941(2) 0.080(2) Uani 1 1 d .
O12 O 0.5732(2) 0.3020(4) 0.84551(18) 0.0692(18) Uani 1 1 d .
O13 O 0.3341(2) 0.4690(5) 0.6853(2) 0.102(3) Uani 1 1 d .
H13A H 0.3325 0.5187 0.6686 0.122 Uiso 1 1 d R
H13B H 0.3069 0.4575 0.6965 0.122 Uiso 1 1 d R
C1 C 0.5871(2) 0.5500(5) 0.8583(2) 0.043(2) Uani 1 1 d .
C2 C 0.6235(2) 0.5803(5) 0.8436(3) 0.050(2) Uani 1 1 d .
C3 C 0.6300(2) 0.5841(5) 0.7994(2) 0.045(2) Uani 1 1 d .
C4 C 0.6657(3) 0.6155(5) 0.7839(3) 0.056(2) Uani 1 1 d .
H4 H 0.6865 0.6338 0.8031 0.067 Uiso 1 1 calc R
C5 C 0.6715(3) 0.6206(6) 0.7411(3) 0.062(3) Uani 1 1 d .
H5 H 0.6962 0.6417 0.731 0.074 Uiso 1 1 calc R
C6 C 0.6415(3) 0.5953(6) 0.7131(3) 0.065(3) Uani 1 1 d .
H6 H 0.6457 0.5981 0.6836 0.078 Uiso 1 1 calc R
C7 C 0.6068(3) 0.5669(6) 0.7270(3) 0.069(3) Uani 1 1 d .
H7 H 0.5862 0.5516 0.7069 0.082 Uiso 1 1 calc R
C8 C 0.5989(3) 0.5584(5) 0.7707(2) 0.049(2) Uani 1 1 d .
C9 C 0.5613(2) 0.5253(5) 0.7864(3) 0.049(2) Uani 1 1 d .
C10 C 0.5568(3) 0.5236(5) 0.8283(2) 0.049(2) Uani 1 1 d .
H10 H 0.5319 0.5036 0.8385 0.059 Uiso 1 1 calc R
C11 C 0.6857(2) 0.5562(5) 0.8907(2) 0.048(2) Uani 1 1 d .
C12 C 0.6576(2) 0.6072(5) 0.8724(2) 0.043(2) Uani 1 1 d .
C13 C 0.6623(3) 0.6923(5) 0.8781(2) 0.052(2) Uani 1 1 d .
C14 C 0.6341(3) 0.7474(6) 0.8585(3) 0.068(3) Uani 1 1 d .
H14 H 0.612 0.7285 0.8411 0.082 Uiso 1 1 calc R
C15 C 0.6392(3) 0.8265(6) 0.8649(3) 0.074(3) Uani 1 1 d .
H15 H 0.6203 0.8626 0.852 0.089 Uiso 1 1 calc R
C16 C 0.6729(3) 0.8574(7) 0.8910(3) 0.087(3) Uani 1 1 d .
H16 H 0.6759 0.9129 0.8956 0.104 Uiso 1 1 calc R
C17 C 0.7000(3) 0.8043(6) 0.9088(3) 0.066(3) Uani 1 1 d .
H17 H 0.7225 0.8243 0.9253 0.08 Uiso 1 1 calc R
C18 C 0.6963(2) 0.7225(5) 0.9038(2) 0.050(2) Uani 1 1 d .
C19 C 0.7246(2) 0.6670(5) 0.9229(2) 0.0398(19) Uani 1 1 d .
C20 C 0.7198(2) 0.5899(6) 0.9168(2) 0.049(2) Uani 1 1 d .
H20 H 0.7389 0.5546 0.9299 0.058 Uiso 1 1 calc R
C21 C 0.5293(2) 0.4942(5) 0.7575(2) 0.047(2) Uani 1 1 d .
C22 C 0.5120(3) 0.5419(6) 0.7254(3) 0.071(3) Uani 1 1 d .
H22 H 0.5222 0.5937 0.7202 0.086 Uiso 1 1 calc R
C23 C 0.4791(3) 0.5108(7) 0.7010(3) 0.074(3) Uani 1 1 d .
H23 H 0.4667 0.5432 0.6796 0.089 Uiso 1 1 calc R
C24 C 0.4643(3) 0.4357(6) 0.7070(3) 0.059(2) Uani 1 1 d .
C25 C 0.4827(3) 0.3906(6) 0.7388(3) 0.069(3) Uani 1 1 d .
H25 H 0.473 0.3384 0.744 0.083 Uiso 1 1 calc R
C26 C 0.5151(3) 0.4207(6) 0.7632(3) 0.071(3) Uani 1 1 d .
H26 H 0.5275 0.3882 0.7846 0.085 Uiso 1 1 calc R
C27 C 0.4295(3) 0.4072(6) 0.6799(3) 0.055(2) Uani 1 1 d .
C28 C 0.7598(2) 0.6932(5) 0.9491(2) 0.049(2) Uani 1 1 d .
C29 C 0.7879(3) 0.7488(5) 0.9354(3) 0.053(2) Uani 1 1 d .
H29 H 0.7849 0.7705 0.9078 0.063 Uiso 1 1 calc R
C30 C 0.8203(3) 0.7726(5) 0.9618(3) 0.056(2) Uani 1 1 d .
H30 H 0.8389 0.8116 0.9525 0.067 Uiso 1 1 calc R
C31 C 0.8254(2) 0.7385(5) 1.0029(3) 0.051(2) Uani 1 1 d .
C32 C 0.7978(2) 0.6831(5) 1.0158(2) 0.047(2) Uani 1 1 d .
H32 H 0.8005 0.6604 1.0432 0.057 Uiso 1 1 calc R
C33 C 0.7665(2) 0.6606(5) 0.9890(3) 0.050(2) Uani 1 1 d .
H33 H 0.7483 0.6206 0.9982 0.06 Uiso 1 1 calc R
C34 C 0.8598(3) 0.7720(6) 1.0311(3) 0.057(2) Uani 1 1 d .
C35 C 0.5236(3) 0.6006(5) 0.9131(3) 0.056(2) Uani 1 1 d .
C36 C 0.5187(3) 0.6682(7) 0.8891(3) 0.090(3) Uani 1 1 d .
H36 H 0.5397 0.6862 0.8715 0.108 Uiso 1 1 calc R
C37 C 0.4820(4) 0.7095(8) 0.8915(4) 0.118(5) Uani 1 1 d .
H37 H 0.477 0.7534 0.8732 0.141 Uiso 1 1 calc R
C38 C 0.4526(4) 0.6881(8) 0.9199(4) 0.095(3) Uani 1 1 d .
H38 H 0.4282 0.7177 0.9227 0.114 Uiso 1 1 calc R
C39 C 0.4610(3) 0.6217(7) 0.9435(3) 0.074(3) Uani 1 1 d .
H39 H 0.4415 0.6052 0.9633 0.089 Uiso 1 1 calc R
C40 C 0.4950(3) 0.5788(6) 0.9405(3) 0.055(2) Uani 1 1 d .
H40 H 0.499 0.5329 0.9575 0.067 Uiso 1 1 calc R
C41 C 0.6031(3) 0.5833(6) 0.9523(3) 0.053(2) Uani 1 1 d .
C42 C 0.6056(2) 0.6639(6) 0.9581(3) 0.058(2) Uani 1 1 d .
H42 H 0.5909 0.6983 0.9393 0.07 Uiso 1 1 calc R
C43 C 0.6286(3) 0.6950(6) 0.9900(3) 0.071(3) Uani 1 1 d .
H43 H 0.6293 0.7508 0.9946 0.085 Uiso 1 1 calc R
C44 C 0.6519(3) 0.6424(7) 1.0170(3) 0.071(3) Uani 1 1 d .
H44 H 0.6693 0.664 1.0386 0.085 Uiso 1 1 calc R
C45 C 0.6496(3) 0.5633(7) 1.0123(3) 0.062(3) Uani 1 1 d .
H45 H 0.6638 0.5287 1.0314 0.075 Uiso 1 1 calc R
C46 C 0.6252(2) 0.5323(6) 0.9777(3) 0.055(2) Uani 1 1 d .
H46 H 0.6243 0.4767 0.9725 0.067 Uiso 1 1 calc R
C47 C 0.6902(3) 0.4288(6) 0.8295(3) 0.056(2) Uani 1 1 d .
C48 C 0.6606(3) 0.3933(6) 0.8057(3) 0.072(3) Uani 1 1 d .
H48 H 0.6358 0.3789 0.8185 0.087 Uiso 1 1 calc R
C49 C 0.6654(4) 0.3765(6) 0.7612(3) 0.095(4) Uani 1 1 d .
H49 H 0.6444 0.3527 0.7441 0.114 Uiso 1 1 calc R
C50 C 0.7027(5) 0.3976(7) 0.7456(4) 0.098(4) Uani 1 1 d .
H50 H 0.7078 0.3851 0.717 0.118 Uiso 1 1 calc R
C51 C 0.7328(4) 0.4360(7) 0.7692(4) 0.087(3) Uani 1 1 d .
H51 H 0.7577 0.4514 0.757 0.104 Uiso 1 1 calc R
C52 C 0.7257(3) 0.4513(5) 0.8114(3) 0.068(3) Uani 1 1 d .
H52 H 0.746 0.4782 0.828 0.082 Uiso 1 1 calc R
C53 C 0.7200(3) 0.4023(5) 0.9147(3) 0.052(2) Uani 1 1 d .
C54 C 0.7482(3) 0.3517(6) 0.9002(3) 0.070(3) Uani 1 1 d .
H54 H 0.7485 0.3414 0.8707 0.084 Uiso 1 1 calc R
C55 C 0.7764(3) 0.3149(7) 0.9260(4) 0.090(3) Uani 1 1 d .
H55 H 0.7947 0.2769 0.915 0.108 Uiso 1 1 calc R
C56 C 0.7779(3) 0.3347(8) 0.9703(4) 0.091(3) Uani 1 1 d .
H56 H 0.7984 0.3119 0.9883 0.109 Uiso 1 1 calc R
C57 C 0.7509(3) 0.3845(6) 0.9863(3) 0.069(3) Uani 1 1 d .
H57 H 0.7517 0.3966 1.0156 0.082 Uiso 1 1 calc R
C58 C 0.7217(3) 0.4181(5) 0.9597(3) 0.060(2) Uani 1 1 d .
H58 H 0.7021 0.4527 0.9711 0.071 Uiso 1 1 calc R
C59 C 0.3520(3) 0.0858(6) 0.5911(3) 0.058(2) Uani 1 1 d .
C60 C 0.3514(3) 0.0435(6) 0.6299(3) 0.059(2) Uani 1 1 d .
C61 C 0.3254(3) -0.0219(5) 0.6357(3) 0.057(2) Uani 1 1 d .
C62 C 0.3242(3) -0.0645(6) 0.6744(3) 0.058(2) Uani 1 1 d .
H62 H 0.3423 -0.0497 0.697 0.07 Uiso 1 1 calc R
C63 C 0.2985(3) -0.1243(6) 0.6799(3) 0.071(3) Uani 1 1 d .
H63 H 0.2982 -0.151 0.7063 0.085 Uiso 1 1 calc R
C64 C 0.2724(3) -0.1476(7) 0.6475(4) 0.090(3) Uani 1 1 d .
H64 H 0.2539 -0.19 0.6517 0.108 Uiso 1 1 calc R
C65 C 0.2729(3) -0.1102(7) 0.6092(3) 0.080(3) Uani 1 1 d .
H65 H 0.2551 -0.1284 0.587 0.096 Uiso 1 1 calc R
C66 C 0.2984(3) -0.0467(6) 0.6018(3) 0.060(2) Uani 1 1 d .
C67 C 0.2985(3) -0.0027(7) 0.5638(3) 0.069(3) Uani 1 1 d .
C68 C 0.3243(3) 0.0585(6) 0.5593(3) 0.060(3) Uani 1 1 d .
H68 H 0.3239 0.0852 0.5329 0.072 Uiso 1 1 calc R
C69 C 0.3710(3) 0.1344(5) 0.6898(3) 0.053(2) Uani 1 1 d .
C70 C 0.3793(2) 0.0697(5) 0.6665(2) 0.050(2) Uani 1 1 d .
C71 C 0.4147(3) 0.0277(6) 0.6755(3) 0.061(2) Uani 1 1 d .
C72 C 0.4246(3) -0.0412(6) 0.6526(3) 0.079(3) Uani 1 1 d .
H72 H 0.4065 -0.0572 0.6302 0.094 Uiso 1 1 calc R
C73 C 0.4590(3) -0.0868(7) 0.6608(4) 0.094(4) Uani 1 1 d .
H73 H 0.4648 -0.1334 0.6452 0.113 Uiso 1 1 calc R
C74 C 0.4860(3) -0.0577(7) 0.6955(3) 0.080(3) Uani 1 1 d .
H74 H 0.5098 -0.0875 0.7027 0.097 Uiso 1 1 calc R
C75 C 0.4792(3) 0.0035(7) 0.7156(3) 0.077(3) Uani 1 1 d .
H75 H 0.4982 0.019 0.7374 0.092 Uiso 1 1 calc R
C76 C 0.4432(3) 0.0532(5) 0.7072(3) 0.054(2) Uani 1 1 d .
C77 C 0.4337(3) 0.1256(5) 0.7301(2) 0.050(2) Uani 1 1 d .
C78 C 0.3985(2) 0.1634(5) 0.7224(2) 0.043(2) Uani 1 1 d .
H78 H 0.3917 0.209 0.7383 0.052 Uiso 1 1 calc R
C79 C 0.2690(3) -0.0231(6) 0.5276(3) 0.066(3) Uani 1 1 d .
C80 C 0.2270(3) -0.0283(6) 0.5323(3) 0.068(3) Uani 1 1 d .
H80 H 0.2154 -0.0189 0.5589 0.082 Uiso 1 1 calc R
C81 C 0.2025(3) -0.0478(7) 0.4971(3) 0.080(3) Uani 1 1 d .
H81 H 0.1738 -0.0491 0.5002 0.096 Uiso 1 1 calc R
C82 C 0.2177(3) -0.0659(6) 0.4570(3) 0.064(3) Uani 1 1 d .
C83 C 0.2611(4) -0.0609(7) 0.4550(3) 0.085(3) Uani 1 1 d .
H83 H 0.2731 -0.0736 0.429 0.102 Uiso 1 1 calc R
C84 C 0.2856(3) -0.0393(6) 0.4873(3) 0.078(3) Uani 1 1 d .
H84 H 0.3141 -0.0348 0.4836 0.094 Uiso 1 1 calc R
C85 C 0.1926(3) -0.0919(6) 0.4225(3) 0.063(3) Uani 1 1 d .
C86 C 0.4636(3) 0.1579(5) 0.7624(3) 0.053(2) Uani 1 1 d .
C87 C 0.4492(3) 0.1751(6) 0.8030(3) 0.065(3) Uani 1 1 d .
H87 H 0.4218 0.1636 0.8097 0.078 Uiso 1 1 calc R
C88 C 0.4753(3) 0.2083(6) 0.8324(3) 0.076(3) Uani 1 1 d .
H88 H 0.4658 0.2185 0.8599 0.091 Uiso 1 1 calc R
C89 C 0.5155(3) 0.2280(5) 0.8232(3) 0.056(2) Uani 1 1 d .
C90 C 0.5282(3) 0.2153(5) 0.7837(3) 0.058(2) Uani 1 1 d .
H90 H 0.5546 0.2318 0.776 0.07 Uiso 1 1 calc R
C91 C 0.5025(3) 0.1783(6) 0.7545(3) 0.062(2) Uani 1 1 d .
H91 H 0.5126 0.1665 0.7274 0.074 Uiso 1 1 calc R
C92 C 0.5419(3) 0.2685(5) 0.8550(3) 0.049(2) Uani 1 1 d .
C93 C 0.4347(3) 0.1567(6) 0.6019(3) 0.063(3) Uani 1 1 d .
C94 C 0.4577(4) 0.0954(7) 0.5879(3) 0.087(3) Uani 1 1 d .
H94 H 0.4455 0.0586 0.5686 0.104 Uiso 1 1 calc R
C95 C 0.4978(3) 0.0842(8) 0.6005(4) 0.085(3) Uani 1 1 d .
H95 H 0.5134 0.0404 0.591 0.102 Uiso 1 1 calc R
C96 C 0.5138(4) 0.1401(10) 0.6274(4) 0.101(4) Uani 1 1 d .
H96 H 0.5409 0.1335 0.6382 0.121 Uiso 1 1 calc R
C97 C 0.4923(3) 0.2050(8) 0.6393(3) 0.082(3) Uani 1 1 d .
H97 H 0.505 0.2456 0.6559 0.098 Uiso 1 1 calc R
C98 C 0.4528(3) 0.2105(6) 0.6273(3) 0.069(3) Uani 1 1 d .
H98 H 0.4373 0.254 0.637 0.082 Uiso 1 1 calc R
C99 C 0.3848(3) 0.1879(8) 0.5277(3) 0.068(3) Uani 1 1 d .
C100 C 0.3939(3) 0.1274(8) 0.5005(4) 0.088(3) Uani 1 1 d .
H100 H 0.3964 0.074 0.51 0.106 Uiso 1 1 calc R
C101 C 0.3995(4) 0.1477(12) 0.4579(4) 0.119(5) Uani 1 1 d .
H101 H 0.4082 0.108 0.439 0.142 Uiso 1 1 calc R
C102 C 0.3927(5) 0.2218(13) 0.4435(5) 0.131(5) Uani 1 1 d .
H102 H 0.3961 0.2328 0.4144 0.157 Uiso 1 1 calc R
C103 C 0.3808(4) 0.2830(12) 0.4703(4) 0.135(6) Uani 1 1 d .
H103 H 0.3748 0.3351 0.4603 0.162 Uiso 1 1 calc R
C104 C 0.3784(4) 0.2606(10) 0.5148(4) 0.103(4) Uani 1 1 d .
H104 H 0.372 0.3001 0.5349 0.123 Uiso 1 1 calc R
C105 C 0.3069(3) 0.1721(6) 0.7478(3) 0.055(2) Uani 1 1 d .
C106 C 0.3190(3) 0.1035(6) 0.7691(3) 0.063(3) Uani 1 1 d .
H106 H 0.3355 0.0648 0.7561 0.075 Uiso 1 1 calc R
C107 C 0.3057(4) 0.0930(8) 0.8113(3) 0.087(3) Uani 1 1 d .
H107 H 0.313 0.0463 0.8265 0.104 Uiso 1 1 calc R
C108 C 0.2839(4) 0.1466(9) 0.8287(3) 0.091(4) Uani 1 1 d .
H108 H 0.276 0.1389 0.857 0.11 Uiso 1 1 calc R
C109 C 0.2716(3) 0.2138(8) 0.8082(3) 0.084(3) Uani 1 1 d .
H109 H 0.2552 0.2518 0.8219 0.101 Uiso 1 1 calc R
C110 C 0.2836(3) 0.2266(6) 0.7660(3) 0.066(3) Uani 1 1 d .
H110 H 0.2752 0.273 0.751 0.079 Uiso 1 1 calc R
C111 C 0.2799(3) 0.1493(5) 0.6622(3) 0.052(2) Uani 1 1 d .
C112 C 0.2680(3) 0.1924(6) 0.6246(3) 0.068(3) Uani 1 1 d .
H112 H 0.2835 0.2368 0.6159 0.081 Uiso 1 1 calc R
C113 C 0.2345(3) 0.1698(6) 0.6016(3) 0.063(2) Uani 1 1 d .
H113 H 0.2267 0.1974 0.5765 0.075 Uiso 1 1 calc R
C114 C 0.2121(3) 0.1061(7) 0.6151(3) 0.075(3) Uani 1 1 d .
H114 H 0.1878 0.0921 0.5997 0.09 Uiso 1 1 calc R
C115 C 0.2239(3) 0.0614(7) 0.6504(3) 0.069(3) Uani 1 1 d .
H115 H 0.2092 0.0151 0.658 0.083 Uiso 1 1 calc R
C116 C 0.2570(3) 0.0864(6) 0.6738(3) 0.069(3) Uani 1 1 d .
H116 H 0.2644 0.0587 0.6991 0.083 Uiso 1 1 calc R
O200 O 0.3068(3) 0.3934(6) 0.8713(3) 0.142(3) Uiso 1 1 d D
N200 N 0.3491(3) 0.3642(5) 0.8209(2) 0.086(2) Uiso 1 1 d D
C200 C 0.3650(4) 0.2942(6) 0.8419(4) 0.104(4) Uiso 1 1 d D
H20A H 0.3869 0.2713 0.8254 0.156 Uiso 1 1 calc R
H20B H 0.3432 0.2551 0.8447 0.156 Uiso 1 1 calc R
H20C H 0.3759 0.3087 0.8701 0.156 Uiso 1 1 calc R
C201 C 0.3650(4) 0.3822(8) 0.7784(3) 0.126(5) Uiso 1 1 d D
H20D H 0.3868 0.3448 0.7721 0.188 Uiso 1 1 calc R
H20E H 0.3757 0.4365 0.7782 0.188 Uiso 1 1 calc R
H20F H 0.3428 0.3771 0.7571 0.188 Uiso 1 1 calc R
C202 C 0.3193(4) 0.4087(9) 0.8354(4) 0.137(5) Uiso 1 1 d D
H202 H 0.3078 0.4509 0.819 0.164 Uiso 1 1 calc R
O201 O 0.3912(4) 0.5488(9) 0.8569(4) 0.193(5) Uiso 1 1 d .
N201 N 0.4232(4) 0.4446(8) 0.8947(4) 0.143(4) Uiso 1 1 d .
C203 C 0.4571(4) 0.4271(9) 0.8647(4) 0.129(5) Uiso 1 1 d .
H20G H 0.4757 0.3876 0.8774 0.194 Uiso 1 1 calc R
H20H H 0.4722 0.4761 0.8592 0.194 Uiso 1 1 calc R
H20I H 0.4454 0.4064 0.8381 0.194 Uiso 1 1 calc R
C204 C 0.4275(6) 0.3924(11) 0.9299(6) 0.176(7) Uiso 1 1 d .
H20J H 0.4526 0.3615 0.9277 0.264 Uiso 1 1 calc R
H20K H 0.4041 0.3562 0.9302 0.264 Uiso 1 1 calc R
H20L H 0.4286 0.4235 0.9561 0.264 Uiso 1 1 calc R
C205 C 0.3952(5) 0.5005(11) 0.8862(6) 0.150(6) Uiso 1 1 d .
H205 H 0.3745 0.5038 0.9064 0.18 Uiso 1 1 calc R
O202 O 0.2635(3) 0.4276(6) 0.7232(3) 0.141(3) Uiso 1 1 d D
N202 N 0.2067(3) 0.3569(6) 0.7070(3) 0.123(3) Uiso 1 1 d D
C206 C 0.1919(4) 0.3566(10) 0.7502(4) 0.138(5) Uiso 1 1 d D
H20M H 0.1665 0.3262 0.751 0.207 Uiso 1 1 calc R
H20N H 0.1869 0.4113 0.7592 0.207 Uiso 1 1 calc R
H20O H 0.2124 0.3321 0.7691 0.207 Uiso 1 1 calc R
C207 C 0.1834(4) 0.3168(8) 0.6719(4) 0.132(5) Uiso 1 1 d D
H20P H 0.1588 0.2924 0.6829 0.198 Uiso 1 1 calc R
H20Q H 0.2005 0.2756 0.6596 0.198 Uiso 1 1 calc R
H20R H 0.1757 0.3559 0.6502 0.198 Uiso 1 1 calc R
C208 C 0.2423(4) 0.3926(7) 0.6946(5) 0.147(6) Uiso 1 1 d D
H208 H 0.2506 0.391 0.6662 0.177 Uiso 1 1 calc R
O203 O 0.8016(5) 0.5652(11) 1.1128(5) 0.253(7) Uiso 1 1 d D
N203 N 0.8343(4) 0.6066(9) 1.1703(5) 0.177(6) Uiso 1 1 d D
C209 C 0.8258(6) 0.5320(11) 1.1903(6) 0.199(8) Uiso 1 1 d D
H20S H 0.8355 0.5338 1.2199 0.299 Uiso 1 1 calc R
H20T H 0.8397 0.4891 1.1757 0.299 Uiso 1 1 calc R
H20U H 0.7963 0.5223 1.1891 0.299 Uiso 1 1 calc R
C210 C 0.8598(5) 0.6692(11) 1.1914(6) 0.194(8) Uiso 1 1 d D
H21A H 0.8652 0.6545 1.221 0.291 Uiso 1 1 calc R
H21B H 0.8452 0.72 1.19 0.291 Uiso 1 1 calc R
H21C H 0.8857 0.6741 1.177 0.291 Uiso 1 1 calc R
C211 C 0.8208(6) 0.6247(14) 1.1290(6) 0.308(17) Uiso 1 1 d D
H211 H 0.8252 0.6738 1.1151 0.37 Uiso 1 1 calc R
O204 O 0.7779(5) 0.7050(12) 1.2941(6) 0.270(5) Uiso 1 1 d D
N204 N 0.7395(5) 0.6668(13) 1.2358(6) 0.270(5) Uiso 1 1 d D
C212 C 0.7445(8) 0.7308(14) 1.2063(8) 0.270(5) Uiso 1 1 d D
H21D H 0.7298 0.7182 1.1797 0.405 Uiso 1 1 calc R
H21E H 0.7736 0.7378 1.201 0.405 Uiso 1 1 calc R
H21F H 0.7336 0.78 1.218 0.405 Uiso 1 1 calc R
C213 C 0.7160(7) 0.5955(14) 1.2185(8) 0.270(5) Uiso 1 1 d D
H21G H 0.706 0.6069 1.1896 0.405 Uiso 1 1 calc R
H21H H 0.6928 0.5846 1.2363 0.405 Uiso 1 1 calc R
H21I H 0.734 0.5491 1.2183 0.405 Uiso 1 1 calc R
C214 C 0.7561(5) 0.6548(14) 1.2757(7) 0.270(5) Uiso 1 1 d D
H214 H 0.7508 0.6061 1.2896 0.324 Uiso 1 1 calc R
O205 O 0.3348(6) 0.6060(11) 0.6453(5) 0.264(5) Uiso 1 1 d D
N205 N 0.3806(6) 0.6817(13) 0.6090(5) 0.264(5) Uiso 1 1 d D
C215 C 0.3626(7) 0.7617(14) 0.6102(8) 0.264(5) Uiso 1 1 d D
H21J H 0.3796 0.7987 0.5945 0.396 Uiso 1 1 calc R
H21K H 0.3612 0.7794 0.6396 0.396 Uiso 1 1 calc R
H21L H 0.3351 0.7603 0.5973 0.396 Uiso 1 1 calc R
C216 C 0.4194(6) 0.6768(15) 0.5849(7) 0.264(5) Uiso 1 1 d D
H21M H 0.4266 0.7297 0.5745 0.396 Uiso 1 1 calc R
H21N H 0.4154 0.6405 0.5609 0.396 Uiso 1 1 calc R
H21O H 0.4415 0.6568 0.6036 0.396 Uiso 1 1 calc R
C217 C 0.3672(6) 0.6109(14) 0.6247(5) 0.264(5) Uiso 1 1 d D
H217 H 0.3826 0.5641 0.6201 0.317 Uiso 1 1 calc R
O206 O 0.3345(5) 0.9156(11) 0.7793(5) 0.269(5) Uiso 1 1 d D
N206 N 0.3865(6) 0.8645(11) 0.8158(6) 0.269(5) Uiso 1 1 d D
C218 C 0.4166(7) 0.9107(15) 0.7942(7) 0.269(5) Uiso 1 1 d D
H21P H 0.444 0.8948 0.8042 0.404 Uiso 1 1 calc R
H21Q H 0.4125 0.9673 0.8001 0.404 Uiso 1 1 calc R
H21R H 0.4137 0.9014 0.7637 0.404 Uiso 1 1 calc R
C219 C 0.3984(7) 0.8045(13) 0.8480(7) 0.269(5) Uiso 1 1 d D
H21S H 0.4282 0.8024 0.8511 0.404 Uiso 1 1 calc R
H21T H 0.388 0.7523 0.8392 0.404 Uiso 1 1 calc R
H21U H 0.387 0.8191 0.8751 0.404 Uiso 1 1 calc R
C220 C 0.3444(6) 0.8666(12) 0.8081(6) 0.269(5) Uiso 1 1 d D
H220 H 0.3254 0.835 0.8227 0.323 Uiso 1 1 calc R
O207 O 0.3054(4) 0.6763(8) 0.5024(4) 0.199(3) Uiso 1 1 d D
N207 N 0.2483(5) 0.6863(9) 0.5405(5) 0.199(3) Uiso 1 1 d D
C221 C 0.2323(6) 0.7475(11) 0.5135(6) 0.199(3) Uiso 1 1 d D
H22A H 0.2058 0.7648 0.5235 0.298 Uiso 1 1 calc R
H22B H 0.229 0.7271 0.4847 0.298 Uiso 1 1 calc R
H22C H 0.2512 0.7927 0.5139 0.298 Uiso 1 1 calc R
C222 C 0.2270(6) 0.6561(11) 0.5772(5) 0.199(3) Uiso 1 1 d D
H22D H 0.201 0.6841 0.5796 0.298 Uiso 1 1 calc R
H22E H 0.2439 0.6649 0.6028 0.298 Uiso 1 1 calc R
H22F H 0.2219 0.599 0.5736 0.298 Uiso 1 1 calc R
C223 C 0.2853(5) 0.6514(10) 0.5331(5) 0.199(3) Uiso 1 1 d D
H223 H 0.2956 0.6096 0.5505 0.239 Uiso 1 1 calc R

loop_
_atom_site_aniso_label
_atom_site_aniso_U_11
_atom_site_aniso_U_22
_atom_site_aniso_U_33
_atom_site_aniso_U_23
_atom_site_aniso_U_13
_atom_site_aniso_U_12
Cd1 0.0385(3) 0.0716(4) 0.0452(3) 0.0065(3) -0.0193(3) -0.0083(3)
Cd2 0.0532(4) 0.0874(5) 0.0570(4) 0.0173(3) -0.0302(3) -0.0167(4)
P1 0.0379(13) 0.0683(15) 0.0447(13) 0.0045(11) -0.0093(10) -0.0029(11)
P2 0.0403(14) 0.0566(14) 0.0483(13) 0.0047(11) -0.0117(11) -0.0076(11)
P3 0.0440(14) 0.101(2) 0.0445(13) 0.0111(14) -0.0117(11) -0.0138(14)
P4 0.0380(13) 0.0727(17) 0.0425(13) -0.0003(11) -0.0091(10) -0.0108(11)
O1 0.034(3) 0.062(4) 0.049(3) 0.001(3) -0.008(3) -0.011(3)
O2 0.041(3) 0.058(4) 0.051(3) 0.012(3) -0.013(3) -0.014(3)
O3 0.068(5) 0.111(6) 0.093(5) 0.021(5) -0.047(4) -0.020(4)
O4 0.053(4) 0.099(5) 0.081(4) -0.005(4) -0.025(3) -0.026(5)
O5 0.044(3) 0.082(4) 0.052(3) -0.014(3) -0.011(3) -0.026(4)
O6 0.067(4) 0.059(4) 0.054(4) 0.000(3) -0.035(3) -0.002(3)
O7 0.040(3) 0.087(5) 0.049(3) -0.007(3) -0.007(3) 0.003(3)
O8 0.065(4) 0.070(4) 0.034(3) -0.001(3) -0.015(3) -0.017(3)
O9 0.071(5) 0.083(5) 0.084(5) -0.024(4) -0.045(4) 0.019(4)
O10 0.092(5) 0.084(5) 0.052(4) -0.018(4) -0.039(4) 0.010(4)
O11 0.067(4) 0.107(6) 0.063(5) -0.010(4) -0.017(4) -0.029(4)
O12 0.065(4) 0.077(4) 0.063(4) 0.004(3) -0.029(3) -0.031(4)
O13 0.093(6) 0.133(7) 0.079(5) -0.007(5) -0.016(4) -0.007(5)
C1 0.035(5) 0.059(5) 0.033(4) 0.004(4) -0.002(4) -0.010(4)
C2 0.029(5) 0.059(5) 0.060(6) -0.007(5) -0.011(4) 0.005(4)
C3 0.042(5) 0.054(5) 0.040(5) -0.001(4) -0.006(4) -0.008(4)
C4 0.051(6) 0.073(6) 0.043(6) 0.007(5) -0.005(5) -0.010(5)
C5 0.053(6) 0.082(7) 0.050(6) 0.013(5) -0.005(5) -0.017(5)
C6 0.052(6) 0.095(7) 0.049(5) -0.001(5) 0.007(5) -0.024(6)
C7 0.058(7) 0.104(8) 0.044(6) 0.013(5) -0.008(5) -0.011(6)
C8 0.053(6) 0.058(6) 0.036(5) 0.007(4) -0.010(4) 0.006(4)
C9 0.037(5) 0.060(5) 0.049(6) 0.010(4) -0.010(4) -0.001(4)
C10 0.047(5) 0.067(6) 0.032(5) 0.000(4) -0.002(4) -0.013(4)
C11 0.041(5) 0.060(6) 0.043(5) 0.007(4) -0.003(4) -0.003(5)
C12 0.038(5) 0.058(6) 0.033(4) 0.010(4) 0.001(4) -0.003(4)
C13 0.052(6) 0.062(6) 0.041(5) 0.001(4) 0.008(4) -0.006(5)
C14 0.049(6) 0.086(8) 0.068(6) 0.008(6) -0.015(5) 0.004(6)
C15 0.069(7) 0.066(7) 0.086(7) -0.006(6) -0.027(5) 0.005(6)
C16 0.094(8) 0.070(7) 0.095(7) 0.007(6) -0.018(6) -0.005(7)
C17 0.057(6) 0.076(7) 0.064(6) 0.006(5) -0.023(5) -0.003(5)
C18 0.045(5) 0.058(6) 0.045(5) -0.013(4) -0.001(4) -0.022(5)
C19 0.039(5) 0.050(6) 0.030(4) -0.006(4) -0.015(4) -0.009(4)
C20 0.036(5) 0.076(7) 0.032(4) 0.013(4) -0.016(4) -0.001(5)
C21 0.042(5) 0.053(5) 0.045(5) -0.001(4) -0.014(4) -0.011(4)
C22 0.068(7) 0.078(7) 0.068(6) 0.011(5) -0.013(6) -0.012(6)
C23 0.059(7) 0.088(8) 0.073(7) 0.009(6) -0.025(5) -0.002(6)
C24 0.047(6) 0.069(6) 0.058(6) 0.002(5) -0.023(5) -0.005(5)
C25 0.062(6) 0.071(7) 0.074(6) 0.007(5) -0.019(5) -0.005(5)
C26 0.053(6) 0.091(8) 0.067(6) 0.007(5) -0.034(5) -0.022(6)
C27 0.034(5) 0.059(6) 0.071(7) 0.000(5) -0.017(5) -0.012(5)
C28 0.044(5) 0.056(5) 0.046(5) -0.002(4) -0.013(4) -0.006(5)
C29 0.050(6) 0.062(6) 0.046(5) -0.004(4) -0.006(5) -0.003(5)
C30 0.058(6) 0.061(6) 0.049(6) -0.003(4) 0.004(5) -0.016(5)
C31 0.041(5) 0.061(6) 0.050(5) -0.013(5) -0.022(4) 0.011(5)
C32 0.040(5) 0.056(5) 0.044(5) -0.004(4) -0.007(4) -0.012(4)
C33 0.039(5) 0.059(5) 0.051(5) 0.005(4) 0.003(4) -0.010(4)
C34 0.045(6) 0.066(6) 0.057(7) -0.023(5) -0.013(5) 0.010(5)
C35 0.048(6) 0.067(6) 0.054(5) 0.002(5) -0.002(5) -0.001(5)
C36 0.081(8) 0.111(9) 0.078(7) 0.032(7) 0.010(6) 0.024(7)
C37 0.118(11) 0.112(10) 0.124(11) 0.031(8) 0.037(9) 0.045(9)
C38 0.071(8) 0.110(10) 0.105(9) 0.014(8) 0.005(7) 0.017(7)
C39 0.072(8) 0.090(8) 0.061(6) 0.001(6) -0.003(6) -0.003(7)
C40 0.034(5) 0.066(6) 0.066(6) -0.006(5) -0.005(5) 0.007(5)
C41 0.040(5) 0.063(7) 0.056(6) -0.007(5) -0.002(5) -0.004(5)
C42 0.041(5) 0.085(8) 0.048(5) 0.002(5) -0.009(4) -0.017(5)
C43 0.074(7) 0.067(6) 0.071(7) -0.008(6) 0.016(6) -0.006(6)
C44 0.064(7) 0.092(8) 0.056(6) -0.015(6) -0.002(5) -0.019(6)
C45 0.054(6) 0.094(8) 0.038(5) -0.001(5) -0.009(4) -0.011(5)
C46 0.039(5) 0.074(6) 0.053(5) -0.002(5) -0.001(5) -0.008(5)
C47 0.048(6) 0.073(6) 0.048(5) 0.010(5) -0.006(5) 0.000(5)
C48 0.079(7) 0.081(7) 0.058(6) 0.005(5) 0.006(6) -0.005(6)
C49 0.139(12) 0.078(8) 0.067(7) -0.023(6) -0.015(7) 0.009(8)
C50 0.128(11) 0.090(9) 0.079(8) -0.015(7) 0.039(9) -0.012(8)
C51 0.082(8) 0.096(8) 0.084(8) -0.011(7) 0.031(7) -0.012(7)
C52 0.085(8) 0.061(6) 0.058(6) -0.009(5) 0.005(6) -0.007(5)
C53 0.049(6) 0.052(5) 0.055(6) 0.008(4) -0.007(5) 0.002(5)
C54 0.061(6) 0.070(7) 0.079(6) 0.010(6) -0.016(5) 0.002(6)
C55 0.076(8) 0.088(8) 0.105(9) 0.013(7) -0.006(7) 0.018(6)
C56 0.069(7) 0.099(9) 0.104(9) 0.005(8) -0.012(6) 0.016(7)
C57 0.061(6) 0.075(7) 0.068(6) 0.015(5) -0.024(6) -0.009(6)
C58 0.045(6) 0.068(6) 0.065(6) 0.018(5) -0.007(5) -0.002(5)
C59 0.045(6) 0.082(7) 0.047(5) 0.006(5) 0.001(5) 0.003(5)
C60 0.048(6) 0.076(7) 0.050(6) -0.013(5) -0.016(5) -0.005(5)
C61 0.051(6) 0.060(6) 0.061(6) -0.011(5) -0.009(5) -0.001(5)
C62 0.054(6) 0.073(6) 0.047(6) -0.011(5) -0.020(4) -0.008(5)
C63 0.072(7) 0.072(7) 0.067(6) -0.001(5) -0.024(5) -0.026(6)
C64 0.085(7) 0.080(8) 0.106(9) 0.000(8) -0.003(7) -0.027(7)
C65 0.072(7) 0.098(8) 0.070(7) -0.005(6) -0.021(6) -0.016(6)
C66 0.041(6) 0.073(7) 0.064(6) -0.015(5) -0.012(5) -0.002(5)
C67 0.051(6) 0.098(8) 0.054(6) -0.006(6) -0.022(5) -0.003(6)
C68 0.031(5) 0.096(8) 0.052(6) -0.010(5) -0.020(5) 0.003(5)
C69 0.045(5) 0.061(6) 0.051(5) 0.009(5) -0.011(5) -0.016(5)
C70 0.044(6) 0.067(6) 0.038(5) 0.002(5) -0.015(4) 0.001(5)
C71 0.052(6) 0.070(7) 0.061(6) -0.005(5) -0.006(5) -0.009(5)
C72 0.052(7) 0.082(8) 0.100(8) -0.009(7) -0.021(6) 0.003(6)
C73 0.070(8) 0.109(9) 0.103(9) -0.011(7) -0.014(7) 0.004(7)
C74 0.082(8) 0.078(8) 0.078(7) -0.007(6) -0.040(6) -0.010(6)
C75 0.078(8) 0.075(7) 0.076(7) -0.003(6) -0.032(6) 0.002(6)
C76 0.046(6) 0.070(6) 0.046(5) 0.009(5) -0.012(4) -0.007(5)
C77 0.049(6) 0.057(6) 0.045(5) 0.003(4) -0.003(4) -0.016(5)
C78 0.032(5) 0.053(5) 0.043(5) 0.005(4) -0.012(4) -0.003(4)
C79 0.058(7) 0.089(7) 0.051(6) -0.013(5) -0.009(5) -0.004(5)
C80 0.057(7) 0.087(7) 0.059(6) -0.021(5) -0.023(5) -0.002(5)
C81 0.044(6) 0.109(9) 0.084(8) -0.015(6) -0.014(6) 0.019(6)
C82 0.073(8) 0.066(6) 0.054(6) -0.001(5) -0.001(6) 0.016(5)
C83 0.077(8) 0.113(9) 0.066(7) -0.013(6) 0.009(6) 0.004(7)
C84 0.065(7) 0.106(9) 0.062(7) -0.017(6) -0.017(6) -0.010(6)
C85 0.073(8) 0.070(6) 0.042(6) -0.018(5) -0.038(6) 0.012(6)
C86 0.049(6) 0.058(5) 0.052(6) 0.004(4) -0.021(5) -0.013(5)
C87 0.046(6) 0.091(7) 0.056(6) -0.019(5) -0.019(5) -0.013(5)
C88 0.067(7) 0.098(8) 0.062(6) -0.012(6) -0.013(6) -0.015(6)
C89 0.043(6) 0.071(6) 0.053(6) 0.000(5) -0.015(5) -0.017(5)
C90 0.045(6) 0.077(7) 0.052(6) -0.004(5) -0.009(5) -0.015(5)
C91 0.056(7) 0.075(6) 0.054(6) 0.000(5) -0.004(5) -0.017(5)
C92 0.046(6) 0.058(6) 0.043(6) 0.001(4) -0.013(5) -0.012(5)
C93 0.044(6) 0.084(7) 0.059(6) 0.006(6) -0.003(5) 0.012(6)
C94 0.094(10) 0.093(9) 0.073(7) 0.000(6) -0.018(7) -0.002(7)
C95 0.056(8) 0.117(9) 0.081(8) 0.001(7) -0.003(6) -0.006(7)
C96 0.058(8) 0.146(13) 0.097(9) 0.034(9) -0.016(7) -0.004(9)
C97 0.064(8) 0.106(9) 0.075(7) 0.002(7) -0.008(6) -0.015(7)
C98 0.045(7) 0.097(8) 0.063(6) -0.001(6) -0.024(5) -0.020(5)
C99 0.058(6) 0.095(8) 0.050(6) 0.020(6) 0.002(5) 0.011(6)
C100 0.070(7) 0.126(10) 0.068(8) -0.004(7) -0.004(6) -0.006(7)
C101 0.111(11) 0.183(17) 0.062(9) -0.004(9) -0.002(7) 0.013(11)
C102 0.126(13) 0.187(18) 0.081(10) 0.026(12) 0.014(9) -0.009(12)
C103 0.114(11) 0.217(18) 0.075(9) 0.025(11) 0.000(8) 0.014(11)
C104 0.086(9) 0.152(13) 0.071(8) 0.020(8) 0.003(6) -0.008(8)
C105 0.053(6) 0.076(7) 0.035(5) -0.001(5) -0.011(4) -0.021(5)
C106 0.067(6) 0.093(8) 0.028(5) 0.001(5) 0.000(5) -0.020(6)
C107 0.109(10) 0.090(8) 0.062(8) -0.011(7) -0.004(7) -0.026(8)
C108 0.103(10) 0.124(11) 0.048(7) -0.003(8) 0.006(7) -0.048(9)
C109 0.057(7) 0.130(11) 0.065(8) -0.012(7) 0.010(6) -0.039(7)
C110 0.070(7) 0.072(7) 0.056(6) 0.001(5) -0.001(5) -0.018(6)
C111 0.041(5) 0.060(6) 0.055(6) -0.010(5) -0.008(4) -0.014(5)
C112 0.053(6) 0.086(7) 0.064(6) -0.015(6) -0.013(5) -0.007(5)
C113 0.046(6) 0.082(7) 0.059(6) -0.013(5) -0.018(5) -0.008(5)
C114 0.040(6) 0.104(9) 0.080(8) -0.048(7) -0.010(5) 0.006(6)
C115 0.051(6) 0.099(8) 0.057(6) -0.016(6) -0.002(5) -0.009(6)
C116 0.057(7) 0.086(7) 0.064(6) -0.008(6) -0.002(5) -0.014(6)

loop_
_atom_type_symbol
_atom_type_description
_atom_type_scat_dispersion_real
_atom_type_scat_dispersion_imag
_atom_type_scat_source
Cd Cd 0.1185 4.6533 'International Tables Vol C Tables 4.2.6.8 and 6.1.1.4'
P P 0.2955 0.4335 'International Tables Vol C Tables 4.2.6.8 and 6.1.1.4'
O O 0.0492 0.0322 'International Tables Vol C Tables 4.2.6.8 and 6.1.1.4'
N N 0.0311 0.018 'International Tables Vol C Tables 4.2.6.8 and 6.1.1.4'
C C 0.0181 0.0091 'International Tables Vol C Tables 4.2.6.8 and 6.1.1.4'
H H 0 0 'International Tables Vol C Tables 4.2.6.8 and 6.1.1.4'

loop_
_geom_angle_atom_site_label_1
_geom_angle_atom_site_label_2
_geom_angle_atom_site_label_3
_geom_angle
_geom_angle_site_symmetry_1
_geom_angle_site_symmetry_3
O1 Cd1 O2 79.79(19) . .
O1 Cd1 O5 98.0(2) . 4_647
O2 Cd1 O5 91.46(19) . 4_647
O1 Cd1 O12 105.4(2) . .
O2 Cd1 O12 95.8(2) . .
O5 Cd1 O12 156.4(2) 4_647 .
O1 Cd1 O11 94.7(2) . .
O2 Cd1 O11 148.9(2) . .
O5 Cd1 O11 119.7(2) 4_647 .
O12 Cd1 O11 55.9(2) . .
O1 Cd1 O6 153.83(19) . 4_647
O2 Cd1 O6 91.9(2) . 4_647
O5 Cd1 O6 57.1(2) 4_647 4_647
O12 Cd1 O6 100.1(2) . 4_647
O11 Cd1 O6 104.6(2) . 4_647
O1 Cd1 C34 125.2(3) . 4_647
O2 Cd1 C34 89.8(2) . 4_647
O5 Cd1 C34 28.0(2) 4_647 4_647
O12 Cd1 C34 129.3(3) . 4_647
O11 Cd1 C34 117.3(3) . 4_647
O6 Cd1 C34 29.3(3) 4_647 4_647
O1 Cd1 C92 102.4(2) . .
O2 Cd1 C92 122.1(3) . .
O5 Cd1 C92 143.1(3) 4_647 .
O12 Cd1 C92 27.0(2) . .
O11 Cd1 C92 28.9(2) . .
O6 Cd1 C92 103.0(2) 4_647 .
C34 Cd1 C92 127.5(3) 4_647 .
O8 Cd2 O4 83.1(2) . .
O8 Cd2 O7 81.5(2) . .
O4 Cd2 O7 100.3(2) . .
O8 Cd2 O9 138.8(2) . 4_556
O4 Cd2 O9 137.8(3) . 4_556
O7 Cd2 O9 85.2(2) . 4_556
O8 Cd2 O10 87.0(2) . 4_556
O4 Cd2 O10 165.1(2) . 4_556
O7 Cd2 O10 89.1(2) . 4_556
O9 Cd2 O10 53.9(2) 4_556 4_556
O8 Cd2 O13 88.7(2) . .
O4 Cd2 O13 87.3(2) . .
O7 Cd2 O13 166.7(2) . .
O9 Cd2 O13 96.5(3) 4_556 .
O10 Cd2 O13 81.4(2) 4_556 .
O8 Cd2 O3 135.0(2) . .
O4 Cd2 O3 53.2(2) . .
O7 Cd2 O3 113.1(2) . .
O9 Cd2 O3 86.0(2) 4_556 .
O10 Cd2 O3 133.1(2) 4_556 .
O13 Cd2 O3 80.2(3) . .
O8 Cd2 C27 108.8(3) . .
O4 Cd2 C27 27.0(3) . .
O7 Cd2 C27 111.4(2) . .
O9 Cd2 C27 112.3(3) 4_556 .
O10 Cd2 C27 155.3(3) 4_556 .
O13 Cd2 C27 80.2(3) . .
O3 Cd2 C27 26.4(2) . .
O8 Cd2 C85 112.7(3) . 4_556
O4 Cd2 C85 164.0(3) . 4_556
O7 Cd2 C85 85.5(2) . 4_556
O9 Cd2 C85 27.1(3) 4_556 4_556
O10 Cd2 C85 26.9(3) 4_556 4_556
O13 Cd2 C85 90.0(3) . 4_556
O3 Cd2 C85 110.8(3) . 4_556
C27 Cd2 C85 137.0(3) . 4_556
O1 P1 C41 112.0(4) . .
O1 P1 C35 108.8(4) . .
C41 P1 C35 104.3(4) . .
O1 P1 C1 111.6(3) . .
C41 P1 C1 114.9(4) . .
C35 P1 C1 104.4(4) . .
O2 P2 C53 112.0(4) . .
O2 P2 C47 111.9(4) . .
C53 P2 C47 107.6(4) . .
O2 P2 C11 109.2(4) . .
C53 P2 C11 108.9(4) . .
C47 P2 C11 107.1(4) . .
O7 P3 C59 113.3(4) . .
O7 P3 C93 110.7(4) . .
C59 P3 C93 111.5(5) . .
O7 P3 C99 110.8(5) . .
C59 P3 C99 106.0(5) . .
C93 P3 C99 104.1(4) . .
O8 P4 C111 112.1(4) . .
O8 P4 C105 108.6(4) . .
C111 P4 C105 103.7(4) . .
O8 P4 C69 112.6(4) . .
C111 P4 C69 114.9(4) . .
C105 P4 C69 104.0(4) . .
P1 O1 Cd1 133.3(3) . .
P2 O2 Cd1 157.4(3) . .
C27 O3 Cd2 89.7(6) . .
C27 O4 Cd2 95.9(6) . .
C34 O5 Cd1 91.8(5) . 4_657
C34 O6 Cd1 88.1(5) . 4_657
P3 O7 Cd2 163.8(3) . .
P4 O8 Cd2 138.9(4) . .
C85 O9 Cd2 94.0(6) . 4_546
C85 O10 Cd2 91.5(6) . 4_546
C92 O11 Cd1 92.0(5) . .
C92 O12 Cd1 94.3(5) . .
Cd2 O13 H13A 111.1 . .
Cd2 O13 H13B 110.8 . .
H13A O13 H13B 108.8 . .
C2 C1 C10 118.6(7) . .
C2 C1 P1 130.0(6) . .
C10 C1 P1 111.4(6) . .
C1 C2 C3 120.1(7) . .
C1 C2 C12 122.8(7) . .
C3 C2 C12 117.1(7) . .
C4 C3 C8 119.3(7) . .
C4 C3 C2 121.2(7) . .
C8 C3 C2 119.4(7) . .
C5 C4 C3 121.0(8) . .
C5 C4 H4 119.5 . .
C3 C4 H4 119.5 . .
C6 C5 C4 120.0(8) . .
C6 C5 H5 120 . .
C4 C5 H5 120 . .
C7 C6 C5 120.2(8) . .
C7 C6 H6 119.9 . .
C5 C6 H6 119.9 . .
C6 C7 C8 123.1(8) . .
C6 C7 H7 118.5 . .
C8 C7 H7 118.5 . .
C3 C8 C7 116.3(8) . .
C3 C8 C9 120.0(7) . .
C7 C8 C9 123.7(7) . .
C10 C9 C8 117.9(7) . .
C10 C9 C21 120.6(8) . .
C8 C9 C21 121.4(7) . .
C9 C10 C1 123.9(8) . .
C9 C10 H10 118.1 . .
C1 C10 H10 118.1 . .
C12 C11 C20 118.7(8) . .
C12 C11 P2 121.0(6) . .
C20 C11 P2 120.3(6) . .
C11 C12 C13 119.7(7) . .
C11 C12 C2 123.3(7) . .
C13 C12 C2 116.9(7) . .
C14 C13 C18 119.3(8) . .
C14 C13 C12 121.1(8) . .
C18 C13 C12 119.6(8) . .
C15 C14 C13 119.6(9) . .
C15 C14 H14 120.2 . .
C13 C14 H14 120.2 . .
C14 C15 C16 121.6(9) . .
C14 C15 H15 119.2 . .
C16 C15 H15 119.2 . .
C17 C16 C15 118.2(10) . .
C17 C16 H16 120.9 . .
C15 C16 H16 120.9 . .
C16 C17 C18 123.1(9) . .
C16 C17 H17 118.4 . .
C18 C17 H17 118.4 . .
C17 C18 C19 123.0(7) . .
C17 C18 C13 118.2(8) . .
C19 C18 C13 118.7(7) . .
C20 C19 C18 120.5(7) . .
C20 C19 C28 117.7(7) . .
C18 C19 C28 121.8(7) . .
C19 C20 C11 122.8(7) . .
C19 C20 H20 118.6 . .
C11 C20 H20 118.6 . .
C26 C21 C22 119.7(8) . .
C26 C21 C9 119.4(7) . .
C22 C21 C9 120.8(8) . .
C21 C22 C23 118.1(9) . .
C21 C22 H22 121 . .
C23 C22 H22 121 . .
C24 C23 C22 122.4(9) . .
C24 C23 H23 118.8 . .
C22 C23 H23 118.8 . .
C23 C24 C25 117.2(8) . .
C23 C24 C27 119.2(8) . .
C25 C24 C27 123.6(9) . .
C24 C25 C26 120.9(9) . .
C24 C25 H25 119.5 . .
C26 C25 H25 119.5 . .
C21 C26 C25 121.6(9) . .
C21 C26 H26 119.2 . .
C25 C26 H26 119.2 . .
O3 C27 O4 120.0(8) . .
O3 C27 C24 122.0(9) . .
O4 C27 C24 118.0(9) . .
O3 C27 Cd2 63.9(5) . .
O4 C27 Cd2 57.1(4) . .
C24 C27 Cd2 169.2(7) . .
C33 C28 C29 117.6(7) . .
C33 C28 C19 119.7(7) . .
C29 C28 C19 122.7(7) . .
C30 C29 C28 120.4(8) . .
C30 C29 H29 119.8 . .
C28 C29 H29 119.8 . .
C29 C30 C31 119.9(8) . .
C29 C30 H30 120.1 . .
C31 C30 H30 120.1 . .
C32 C31 C30 119.0(7) . .
C32 C31 C34 124.1(8) . .
C30 C31 C34 116.7(8) . .
C33 C32 C31 119.7(7) . .
C33 C32 H32 120.1 . .
C31 C32 H32 120.1 . .
C32 C33 C28 123.3(8) . .
C32 C33 H33 118.3 . .
C28 C33 H33 118.3 . .
O5 C34 O6 122.3(8) . .
O5 C34 C31 123.1(9) . .
O6 C34 C31 114.6(9) . .
O5 C34 Cd1 60.2(4) . 4_657
O6 C34 Cd1 62.6(4) . 4_657
C31 C34 Cd1 170.9(6) . 4_657
C40 C35 C36 120.5(9) . .
C40 C35 P1 117.0(7) . .
C36 C35 P1 122.4(8) . .
C35 C36 C37 118.0(11) . .
C35 C36 H36 121 . .
C37 C36 H36 121 . .
C38 C37 C36 121.6(12) . .
C38 C37 H37 119.2 . .
C36 C37 H37 119.2 . .
C39 C38 C37 115.8(11) . .
C39 C38 H38 122.1 . .
C37 C38 H38 122.1 . .
C40 C39 C38 123.8(11) . .
C40 C39 H39 118.1 . .
C38 C39 H39 118.1 . .
C39 C40 C35 120.1(9) . .
C39 C40 H40 120 . .
C35 C40 H40 120 . .
C46 C41 C42 121.0(8) . .
C46 C41 P1 117.3(7) . .
C42 C41 P1 121.7(7) . .
C43 C42 C41 120.9(9) . .
C43 C42 H42 119.5 . .
C41 C42 H42 119.5 . .
C42 C43 C44 118.8(9) . .
C42 C43 H43 120.6 . .
C44 C43 H43 120.6 . .
C45 C44 C43 121.4(9) . .
C45 C44 H44 119.3 . .
C43 C44 H44 119.3 . .
C44 C45 C46 118.3(9) . .
C44 C45 H45 120.9 . .
C46 C45 H45 120.9 . .
C41 C46 C45 119.5(9) . .
C41 C46 H46 120.2 . .
C45 C46 H46 120.2 . .
C48 C47 C52 119.7(8) . .
C48 C47 P2 118.9(7) . .
C52 C47 P2 121.3(7) . .
C47 C48 C49 121.9(10) . .
C47 C48 H48 119 . .
C49 C48 H48 119 . .
C50 C49 C48 115.1(11) . .
C50 C49 H49 122.5 . .
C48 C49 H49 122.5 . .
C49 C50 C51 123.6(11) . .
C49 C50 H50 118.2 . .
C51 C50 H50 118.2 . .
C50 C51 C52 118.0(10) . .
C50 C51 H51 121 . .
C52 C51 H51 121 . .
C47 C52 C51 121.6(10) . .
C47 C52 H52 119.2 . .
C51 C52 H52 119.2 . .
C54 C53 C58 116.5(8) . .
C54 C53 P2 125.8(7) . .
C58 C53 P2 117.7(7) . .
C53 C54 C55 122.8(10) . .
C53 C54 H54 118.6 . .
C55 C54 H54 118.6 . .
C54 C55 C56 118.6(10) . .
C54 C55 H55 120.7 . .
C56 C55 H55 120.7 . .
C57 C56 C55 121.0(10) . .
C57 C56 H56 119.5 . .
C55 C56 H56 119.5 . .
C56 C57 C58 118.9(10) . .
C56 C57 H57 120.6 . .
C58 C57 H57 120.6 . .
C57 C58 C53 122.1(9) . .
C57 C58 H58 118.9 . .
C53 C58 H58 118.9 . .
C68 C59 C60 115.3(8) . .
C68 C59 P3 122.0(7) . .
C60 C59 P3 122.5(6) . .
C61 C60 C59 122.0(8) . .
C61 C60 C70 118.6(8) . .
C59 C60 C70 119.4(8) . .
C60 C61 C62 122.7(8) . .
C60 C61 C66 119.6(9) . .
C62 C61 C66 117.7(8) . .
C63 C62 C61 122.1(8) . .
C63 C62 H62 118.9 . .
C61 C62 H62 118.9 . .
C62 C63 C64 120.0(9) . .
C62 C63 H63 120 . .
C64 C63 H63 120 . .
C65 C64 C63 120.5(10) . .
C65 C64 H64 119.7 . .
C63 C64 H64 119.7 . .
C64 C65 C66 122.0(9) . .
C64 C65 H65 119 . .
C66 C65 H65 119 . .
C65 C66 C67 124.6(8) . .
C65 C66 C61 117.5(9) . .
C67 C66 C61 117.9(9) . .
C68 C67 C66 120.7(8) . .
C68 C67 C79 118.9(9) . .
C66 C67 C79 120.5(9) . .
C67 C68 C59 124.6(9) . .
C67 C68 H68 117.7 . .
C59 C68 H68 117.7 . .
C70 C69 C78 122.4(8) . .
C70 C69 P4 128.9(6) . .
C78 C69 P4 107.8(7) . .
C69 C70 C71 119.0(8) . .
C69 C70 C60 121.6(8) . .
C71 C70 C60 119.3(8) . .
C70 C71 C72 121.4(8) . .
C70 C71 C76 121.5(9) . .
C72 C71 C76 117.1(9) . .
C73 C72 C71 124.1(10) . .
C73 C72 H72 117.9 . .
C71 C72 H72 117.9 . .
C72 C73 C74 115.0(11) . .
C72 C73 H73 122.5 . .
C74 C73 H73 122.5 . .
C75 C74 C73 123.3(11) . .
C75 C74 H74 118.4 . .
C73 C74 H74 118.4 . .
C74 C75 C76 122.6(10) . .
C74 C75 H75 118.7 . .
C76 C75 H75 118.7 . .
C71 C76 C77 117.4(8) . .
C71 C76 C75 117.8(9) . .
C77 C76 C75 124.8(8) . .
C78 C77 C76 120.3(7) . .
C78 C77 C86 119.8(8) . .
C76 C77 C86 119.9(8) . .
C77 C78 C69 119.3(8) . .
C77 C78 H78 120.3 . .
C69 C78 H78 120.3 . .
C80 C79 C84 119.5(8) . .
C80 C79 C67 122.7(9) . .
C84 C79 C67 117.8(9) . .
C79 C80 C81 118.3(9) . .
C79 C80 H80 120.8 . .
C81 C80 H80 120.8 . .
C80 C81 C82 124.1(9) . .
C80 C81 H81 118 . .
C82 C81 H81 118 . .
C81 C82 C85 123.3(10) . .
C81 C82 C83 114.1(9) . .
C85 C82 C83 122.5(10) . .
C84 C83 C82 124.1(10) . .
C84 C83 H83 118 . .
C82 C83 H83 118 . .
C83 C84 C79 120.0(10) . .
C83 C84 H84 120 . .
C79 C84 H84 120 . .
O10 C85 O9 120.4(8) . .
O10 C85 C82 120.0(10) . .
O9 C85 C82 119.4(10) . .
O10 C85 Cd2 61.6(4) . 4_546
O9 C85 Cd2 58.9(4) . 4_546
C82 C85 Cd2 178.4(9) . 4_546
C91 C86 C87 117.5(7) . .
C91 C86 C77 124.5(8) . .
C87 C86 C77 117.7(8) . .
C88 C87 C86 119.0(9) . .
C88 C87 H87 120.5 . .
C86 C87 H87 120.5 . .
C87 C88 C89 121.9(9) . .
C87 C88 H88 119 . .
C89 C88 H88 119 . .
C90 C89 C88 118.6(8) . .
C90 C89 C92 121.0(8) . .
C88 C89 C92 120.2(9) . .
C89 C90 C91 119.5(9) . .
C89 C90 H90 120.2 . .
C91 C90 H90 120.2 . .
C86 C91 C90 123.4(9) . .
C86 C91 H91 118.3 . .
C90 C91 H91 118.3 . .
O12 C92 O11 117.7(8) . .
O12 C92 C89 121.7(9) . .
O11 C92 C89 120.6(9) . .
O12 C92 Cd1 58.7(4) . .
O11 C92 Cd1 59.1(4) . .
C89 C92 Cd1 179.2(6) . .
C98 C93 C94 117.8(9) . .
C98 C93 P3 118.8(8) . .
C94 C93 P3 123.2(8) . .
C93 C94 C95 123.2(11) . .
C93 C94 H94 118.4 . .
C95 C94 H94 118.4 . .
C96 C95 C94 115.5(12) . .
C96 C95 H95 122.2 . .
C94 C95 H95 122.2 . .
C97 C96 C95 122.4(11) . .
C97 C96 H96 118.8 . .
C95 C96 H96 118.8 . .
C98 C97 C96 118.7(11) . .
C98 C97 H97 120.7 . .
C96 C97 H97 120.7 . .
C93 C98 C97 122.1(11) . .
C93 C98 H98 118.9 . .
C97 C98 H98 118.9 . .
C104 C99 C100 122.3(10) . .
C104 C99 P3 115.3(10) . .
C100 C99 P3 122.3(9) . .
C99 C100 C101 117.3(13) . .
C99 C100 H100 121.4 . .
C101 C100 H100 121.4 . .
C102 C101 C100 121.8(15) . .
C102 C101 H101 119.1 . .
C100 C101 H101 119.1 . .
C101 C102 C103 121.5(15) . .
C101 C102 H102 119.2 . .
C103 C102 H102 119.2 . .
C102 C103 C104 114.7(16) . .
C102 C103 H103 122.6 . .
C104 C103 H103 122.6 . .
C99 C104 C103 122.0(14) . .
C99 C104 H104 119 . .
C103 C104 H104 119 . .
C110 C105 C106 121.2(8) . .
C110 C105 P4 118.1(8) . .
C106 C105 P4 120.8(8) . .
C105 C106 C107 117.9(10) . .
C105 C106 H106 121 . .
C107 C106 H106 121 . .
C108 C107 C106 120.3(12) . .
C108 C107 H107 119.8 . .
C106 C107 H107 119.8 . .
C107 C108 C109 122.5(11) . .
C107 C108 H108 118.7 . .
C109 C108 H108 118.7 . .
C108 C109 C110 119.3(12) . .
C108 C109 H109 120.3 . .
C110 C109 H109 120.3 . .
C105 C110 C109 118.8(10) . .
C105 C110 H110 120.6 . .
C109 C110 H110 120.6 . .
C116 C111 C112 118.7(8) . .
C116 C111 P4 124.2(7) . .
C112 C111 P4 116.9(7) . .
C113 C112 C111 119.9(9) . .
C113 C112 H112 120 . .
C111 C112 H112 120 . .
C112 C113 C114 119.1(9) . .
C112 C113 H113 120.5 . .
C114 C113 H113 120.5 . .
C113 C114 C115 122.1(9) . .
C113 C114 H114 118.9 . .
C115 C114 H114 118.9 . .
C116 C115 C114 117.8(10) . .
C116 C115 H115 121.1 . .
C114 C115 H115 121.1 . .
C111 C116 C115 122.2(10) . .
C111 C116 H116 118.9 . .
C115 C116 H116 118.9 . .
C202 N200 C200 124.1(10) . .
C202 N200 C201 118.8(10) . .
C200 N200 C201 116.9(9) . .
N200 C200 H20A 109.5 . .
N200 C200 H20B 109.5 . .
H20A C200 H20B 109.5 . .
N200 C200 H20C 109.5 . .
H20A C200 H20C 109.5 . .
H20B C200 H20C 109.5 . .
N200 C201 H20D 109.5 . .
N200 C201 H20E 109.5 . .
H20D C201 H20E 109.5 . .
N200 C201 H20F 109.5 . .
H20D C201 H20F 109.5 . .
H20E C201 H20F 109.5 . .
O200 C202 N200 117.8(13) . .
O200 C202 H202 121.1 . .
N200 C202 H202 121.1 . .
C205 N201 C204 129.9(16) . .
C205 N201 C203 121.7(14) . .
C204 N201 C203 108.4(14) . .
N201 C203 H20G 109.5 . .
N201 C203 H20H 109.5 . .
H20G C203 H20H 109.5 . .
N201 C203 H20I 109.5 . .
H20G C203 H20I 109.5 . .
H20H C203 H20I 109.5 . .
N201 C204 H20J 109.5 . .
N201 C204 H20K 109.5 . .
H20J C204 H20K 109.5 . .
N201 C204 H20L 109.5 . .
H20J C204 H20L 109.5 . .
H20K C204 H20L 109.5 . .
O201 C205 N201 131.9(19) . .
O201 C205 H205 114.1 . .
N201 C205 H205 114.1 . .
C208 N202 C206 124.9(11) . .
C208 N202 C207 113.8(10) . .
C206 N202 C207 121.2(10) . .
N202 C206 H20M 109.5 . .
N202 C206 H20N 109.5 . .
H20M C206 H20N 109.5 . .
N202 C206 H20O 109.5 . .
H20M C206 H20O 109.5 . .
H20N C206 H20O 109.5 . .
N202 C207 H20P 109.5 . .
N202 C207 H20Q 109.5 . .
H20P C207 H20Q 109.5 . .
N202 C207 H20R 109.5 . .
H20P C207 H20R 109.5 . .
H20Q C207 H20R 109.5 . .
O202 C208 N202 116.7(13) . .
O202 C208 H208 121.7 . .
N202 C208 H208 121.7 . .
C211 N203 C209 122.8(15) . .
C211 N203 C210 115.0(15) . .
C209 N203 C210 122.2(14) . .
N203 C209 H20S 109.5 . .
N203 C209 H20T 109.5 . .
H20S C209 H20T 109.5 . .
N203 C209 H20U 109.5 . .
H20S C209 H20U 109.5 . .
H20T C209 H20U 109.5 . .
N203 C210 H21A 109.5 . .
N203 C210 H21B 109.5 . .
H21A C210 H21B 109.5 . .
N203 C210 H21C 109.5 . .
H21A C210 H21C 109.5 . .
H21B C210 H21C 109.5 . .
O203 C211 N203 109.9(18) . .
O203 C211 H211 125 . .
N203 C211 H211 125 . .
C214 N204 C212 131.0(19) . .
C214 N204 C213 113.5(17) . .
C212 N204 C213 115.0(17) . .
N204 C212 H21D 109.5 . .
N204 C212 H21E 109.5 . .
H21D C212 H21E 109.5 . .
N204 C212 H21F 109.5 . .
H21D C212 H21F 109.5 . .
H21E C212 H21F 109.5 . .
N204 C213 H21G 109.5 . .
N204 C213 H21H 109.5 . .
H21G C213 H21H 109.5 . .
N204 C213 H21I 109.5 . .
H21G C213 H21I 109.5 . .
H21H C213 H21I 109.5 . .
O204 C214 N204 123(2) . .
O204 C214 H214 118.7 . .
N204 C214 H214 118.7 . .
C217 N205 C215 130.8(18) . .
C217 N205 C216 115.0(17) . .
C215 N205 C216 114.2(17) . .
N205 C215 H21J 109.5 . .
N205 C215 H21K 109.5 . .
H21J C215 H21K 109.5 . .
N205 C215 H21L 109.5 . .
H21J C215 H21L 109.5 . .
H21K C215 H21L 109.5 . .
N205 C216 H21M 109.5 . .
N205 C216 H21N 109.5 . .
H21M C216 H21N 109.5 . .
N205 C216 H21O 109.5 . .
H21M C216 H21O 109.5 . .
H21N C216 H21O 109.5 . .
O205 C217 N205 122(2) . .
O205 C217 H217 119.1 . .
N205 C217 H217 119.1 . .
C220 N206 C218 126.3(17) . .
C220 N206 C219 112.1(17) . .
C218 N206 C219 121.5(17) . .
N206 C218 H21P 109.5 . .
N206 C218 H21Q 109.5 . .
H21P C218 H21Q 109.5 . .
N206 C218 H21R 109.5 . .
H21P C218 H21R 109.5 . .
H21Q C218 H21R 109.5 . .
N206 C219 H21S 109.5 . .
N206 C219 H21T 109.5 . .
H21S C219 H21T 109.5 . .
N206 C219 H21U 109.5 . .
H21S C219 H21U 109.5 . .
H21T C219 H21U 109.5 . .
O206 C220 N206 111.9(18) . .
O206 C220 H220 124.1 . .
N206 C220 H220 124.1 . .
C223 N207 C221 120.9(15) . .
C223 N207 C222 115.7(15) . .
C221 N207 C222 123.3(15) . .
N207 C221 H22A 109.5 . .
N207 C221 H22B 109.5 . .
H22A C221 H22B 109.5 . .
N207 C221 H22C 109.5 . .
H22A C221 H22C 109.5 . .
H22B C221 H22C 109.5 . .
N207 C222 H22D 109.5 . .
N207 C222 H22E 109.5 . .
H22D C222 H22E 109.5 . .
N207 C222 H22F 109.5 . .
H22D C222 H22F 109.5 . .
H22E C222 H22F 109.5 . .
O207 C223 N207 118.4(17) . .
O207 C223 H223 120.8 . .
N207 C223 H223 120.8 . .

loop_
_geom_bond_atom_site_label_1
_geom_bond_atom_site_label_2
_geom_bond_distance
_geom_bond_site_symmetry_2
Cd1 O1 2.209(5) .
Cd1 O2 2.234(5) .
Cd1 O5 2.283(5) 4_647
Cd1 O12 2.292(5) .
Cd1 O11 2.297(6) .
Cd1 O6 2.336(5) 4_647
Cd1 C34 2.630(8) 4_647
Cd1 C92 2.675(8) .
Cd2 O8 2.253(5) .
Cd2 O4 2.291(5) .
Cd2 O7 2.301(6) .
Cd2 O9 2.349(6) 4_556
Cd2 O10 2.409(6) 4_556
Cd2 O13 2.409(8) .
Cd2 O3 2.437(7) .
Cd2 C27 2.714(8) .
Cd2 C85 2.736(8) 4_556
P1 O1 1.520(6) .
P1 C41 1.804(9) .
P1 C35 1.824(9) .
P1 C1 1.825(8) .
P2 O2 1.497(5) .
P2 C53 1.772(8) .
P2 C47 1.792(9) .
P2 C11 1.811(9) .
P3 O7 1.495(6) .
P3 C59 1.780(10) .
P3 C93 1.816(9) .
P3 C99 1.821(9) .
P4 O8 1.476(6) .
P4 C111 1.805(8) .
P4 C105 1.820(9) .
P4 C69 1.869(10) .
O3 C27 1.209(10) .
O4 C27 1.239(10) .
O5 C34 1.236(11) .
O5 Cd1 2.283(5) 4_657
O6 C34 1.286(11) .
O6 Cd1 2.336(5) 4_657
O9 C85 1.250(11) .
O9 Cd2 2.349(6) 4_546
O10 C85 1.237(11) .
O10 Cd2 2.409(6) 4_546
O11 C92 1.294(10) .
O12 C92 1.217(9) .
O13 H13A 0.99 .
O13 H13B 0.99 .
C1 C2 1.394(11) .
C1 C10 1.424(11) .
C2 C3 1.426(11) .
C2 C12 1.489(11) .
C3 C4 1.389(11) .
C3 C8 1.413(11) .
C4 C5 1.376(11) .
C4 H4 0.95 .
C5 C6 1.368(12) .
C5 H5 0.95 .
C6 C7 1.326(12) .
C6 H6 0.95 .
C7 C8 1.422(11) .
C7 H7 0.95 .
C8 C9 1.453(11) .
C9 C10 1.341(10) .
C9 C21 1.468(11) .
C10 H10 0.95 .
C11 C12 1.375(11) .
C11 C20 1.482(11) .
C12 C13 1.451(12) .
C13 C14 1.439(12) .
C13 C18 1.451(11) .
C14 C15 1.357(13) .
C14 H14 0.95 .
C15 C16 1.456(13) .
C15 H15 0.95 .
C16 C17 1.370(13) .
C16 H16 0.95 .
C17 C18 1.391(12) .
C17 H17 0.95 .
C18 C19 1.435(11) .
C19 C20 1.319(11) .
C19 C28 1.469(10) .
C20 H20 0.95 .
C21 C26 1.335(12) .
C21 C22 1.401(12) .
C22 C23 1.407(13) .
C22 H22 0.95 .
C23 C24 1.370(13) .
C23 H23 0.95 .
C24 C25 1.385(12) .
C24 C27 1.485(12) .
C25 C26 1.390(12) .
C25 H25 0.95 .
C26 H26 0.95 .
C28 C33 1.389(11) .
C28 C29 1.393(11) .
C29 C30 1.390(11) .
C29 H29 0.95 .
C30 C31 1.429(11) .
C30 H30 0.95 .
C31 C32 1.371(11) .
C31 C34 1.525(12) .
C32 C33 1.363(11) .
C32 H32 0.95 .
C33 H33 0.95 .
C34 Cd1 2.630(8) 4_657
C35 C40 1.348(12) .
C35 C36 1.375(13) .
C36 C37 1.393(15) .
C36 H36 0.95 .
C37 C38 1.388(15) .
C37 H37 0.95 .
C38 C39 1.367(14) .
C38 H38 0.95 .
C39 C40 1.335(13) .
C39 H39 0.95 .
C40 H40 0.95 .
C41 C46 1.367(12) .
C41 C42 1.370(13) .
C42 C43 1.349(12) .
C42 H42 0.95 .
C43 C44 1.433(14) .
C43 H43 0.95 .
C44 C45 1.340(13) .
C44 H44 0.95 .
C45 C46 1.435(11) .
C45 H45 0.95 .
C46 H46 0.95 .
C47 C48 1.350(12) .
C47 C52 1.368(12) .
C48 C49 1.452(13) .
C48 H48 0.95 .
C49 C50 1.380(16) .
C49 H49 0.95 .
C50 C51 1.382(15) .
C50 H50 0.95 .
C51 C52 1.386(13) .
C51 H51 0.95 .
C52 H52 0.95 .
C53 C54 1.348(12) .
C53 C58 1.449(12) .
C54 C55 1.363(12) .
C54 H54 0.95 .
C55 C56 1.443(15) .
C55 H55 0.95 .
C56 C57 1.331(14) .
C56 H56 0.95 .
C57 C58 1.376(12) .
C57 H57 0.95 .
C58 H58 0.95 .
C59 C68 1.411(12) .
C59 C60 1.422(12) .
C60 C61 1.407(12) .
C60 C70 1.520(11) .
C61 C62 1.422(12) .
C61 C66 1.432(12) .
C62 C63 1.328(12) .
C62 H62 0.95 .
C63 C64 1.372(12) .
C63 H63 0.95 .
C64 C65 1.367(13) .
C64 H64 0.95 .
C65 C66 1.382(13) .
C65 H65 0.95 .
C66 C67 1.414(13) .
C67 C68 1.344(13) .
C67 C79 1.516(12) .
C68 H68 0.95 .
C69 C70 1.348(12) .
C69 C78 1.434(11) .
C70 C71 1.380(12) .
C71 C72 1.410(13) .
C71 C76 1.417(12) .
C72 C73 1.382(14) .
C72 H72 0.95 .
C73 C74 1.472(13) .
C73 H73 0.95 .
C74 C75 1.237(13) .
C74 H74 0.95 .
C75 C76 1.465(13) .
C75 H75 0.95 .
C76 C77 1.457(12) .
C77 C78 1.336(11) .
C77 C86 1.495(11) .
C78 H78 0.95 .
C79 C80 1.394(13) .
C79 C84 1.428(13) .
C80 C81 1.395(12) .
C80 H80 0.95 .
C81 C82 1.413(13) .
C81 H81 0.95 .
C82 C85 1.415(12) .
C82 C83 1.430(14) .
C83 C84 1.333(13) .
C83 H83 0.95 .
C84 H84 0.95 .
C85 Cd2 2.736(8) 4_546
C86 C91 1.353(12) .
C86 C87 1.416(12) .
C87 C88 1.363(12) .
C87 H87 0.95 .
C88 C89 1.401(12) .
C88 H88 0.95 .
C89 C90 1.350(12) .
C89 C92 1.476(11) .
C90 C91 1.379(12) .
C90 H90 0.95 .
C91 H91 0.95 .
C93 C98 1.339(13) .
C93 C94 1.362(14) .
C94 C95 1.374(14) .
C94 H94 0.95 .
C95 C96 1.363(16) .
C95 H95 0.95 .
C96 C97 1.362(16) .
C96 H96 0.95 .
C97 C98 1.340(13) .
C97 H97 0.95 .
C98 H98 0.95 .
C99 C104 1.304(16) .
C99 C100 1.374(15) .
C100 C101 1.409(16) .
C100 H100 0.95 .
C101 C102 1.344(19) .
C101 H101 0.95 .
C102 C103 1.40(2) .
C102 H102 0.95 .
C103 C104 1.466(16) .
C103 H103 0.95 .
C104 H104 0.95 .
C105 C110 1.338(12) .
C105 C106 1.388(13) .
C106 C107 1.429(14) .
C106 H106 0.95 .
C107 C108 1.288(15) .
C107 H107 0.95 .
C108 C109 1.359(16) .
C108 H108 0.95 .
C109 C110 1.422(13) .
C109 H109 0.95 .
C110 H110 0.95 .
C111 C116 1.356(12) .
C111 C112 1.439(12) .
C112 C113 1.351(11) .
C112 H112 0.95 .
C113 C114 1.376(13) .
C113 H113 0.95 .
C114 C115 1.394(14) .
C114 H114 0.95 .
C115 C116 1.361(12) .
C115 H115 0.95 .
C116 H116 0.95 .
O200 C202 1.247(12) .
N200 C202 1.327(12) .
N200 C200 1.443(10) .
N200 C201 1.489(11) .
C200 H20A 0.98 .
C200 H20B 0.98 .
C200 H20C 0.98 .
C201 H20D 0.98 .
C201 H20E 0.98 .
C201 H20F 0.98 .
C202 H202 0.95 .
O201 C205 1.238(18) .
N201 C205 1.337(19) .
N201 C204 1.425(18) .
N201 C203 1.515(17) .
C203 H20G 0.98 .
C203 H20H 0.98 .
C203 H20I 0.98 .
C204 H20J 0.98 .
C204 H20K 0.98 .
C204 H20L 0.98 .
C205 H205 0.95 .
O202 C208 1.267(12) .
N202 C208 1.383(12) .
N202 C206 1.467(11) .
N202 C207 1.488(11) .
C206 H20M 0.98 .
C206 H20N 0.98 .
C206 H20O 0.98 .
C207 H20P 0.98 .
C207 H20Q 0.98 .
C207 H20R 0.98 .
C208 H208 0.95 .
O203 C211 1.281(16) .
N203 C211 1.400(15) .
N203 C209 1.439(13) .
N203 C210 1.488(13) .
C209 H20S 0.98 .
C209 H20T 0.98 .
C209 H20U 0.98 .
C210 H21A 0.98 .
C210 H21B 0.98 .
C210 H21C 0.98 .
C211 H211 0.95 .
O204 C214 1.239(16) .
N204 C214 1.373(15) .
N204 C212 1.441(15) .
N204 C213 1.520(15) .
C212 H21D 0.98 .
C212 H21E 0.98 .
C212 H21F 0.98 .
C213 H21G 0.98 .
C213 H21H 0.98 .
C213 H21I 0.98 .
C214 H214 0.95 .
O205 C217 1.267(15) .
N205 C217 1.371(15) .
N205 C215 1.470(15) .
N205 C216 1.508(14) .
C215 H21J 0.98 .
C215 H21K 0.98 .
C215 H21L 0.98 .
C216 H21M 0.98 .
C216 H21N 0.98 .
C216 H21O 0.98 .
C217 H217 0.95 .
O206 C220 1.263(15) .
N206 C220 1.395(15) .
N206 C218 1.446(15) .
N206 C219 1.481(14) .
C218 H21P 0.98 .
C218 H21Q 0.98 .
C218 H21R 0.98 .
C219 H21S 0.98 .
C219 H21T 0.98 .
C219 H21U 0.98 .
C220 H220 0.95 .
O207 C223 1.263(14) .
N207 C223 1.377(14) .
N207 C221 1.428(14) .
N207 C222 1.465(13) .
C221 H22A 0.98 .
C221 H22B 0.98 .
C221 H22C 0.98 .
C222 H22D 0.98 .
C222 H22E 0.98 .
C222 H22F 0.98 .
C223 H223 0.95 .

loop_
_geom_hbond_atom_site_label_D
_geom_hbond_atom_site_label_H
_geom_hbond_atom_site_label_A
_geom_hbond_distance_DH
_geom_hbond_distance_HA
_geom_hbond_distance_DA
_geom_hbond_angle_DHA
O13 H13B O202 0.99 1.75 2.734(13) 169.7
O13 H13A O205 0.99 1.65 2.63(2) 172

loop_
_platon_squeeze_void_nr
_platon_squeeze_void_average_x
_platon_squeeze_void_average_y
_platon_squeeze_void_average_z
_platon_squeeze_void_volume
_platon_squeeze_void_count_electrons
_platon_squeeze_void_content
1 0.000 0.395 -0.009 2962 793 ' 20 dmf '
2 0.500 -0.071 0.043 2962 793 ' 20 dmf '
3 0.207 0.098 0.099 49 23 ' '
4 0.707 0.598 0.099 49 23 ' '
5 0.293 0.598 0.901 48 24 ' '
6 0.793 0.098 0.901 48 24 ' '
